data_7159748
loop_
_publ_author_name
'Qiu, Kongxi'
'Wu, Kaifu'
'Ma, Haowen'
'Ao, Yunlin'
'Zhou, Wei'
'Cai, Qian'

_publ_section_title
;
 A transition-metal-free azide--alkyne cycloaddition/hydroamination
 cascade reaction for the construction of triazole-fused piperazin-2-ones
;
_journal_issue 6
_journal_name_full 'Organic &amp; Biomolecular Chemistry'
_journal_page_first 1176
_journal_page_last 1180
_journal_paper_doi 10.1039/D3OB01999C
_journal_volume 22
_journal_year 2024
_chemical_formula_moiety 'C18 H14 N4 O'
_chemical_formula_sum 'C18 H14 N4 O'
_chemical_formula_weight 302.33
_space_group_crystal_system orthorhombic
_space_group_IT_number 19
_space_group_name_Hall 'P 2ac 2ab'
_space_group_name_H-M_alt 'P 21 21 21'
_atom_sites_solution_hydrogens geom
_atom_sites_solution_primary dual
_audit_creation_date 2022-10-21
_audit_creation_method
;
Olex2 1.5-beta
(compiled 2021.12.09 svn.r5202d8cf for OlexSys, GUI svn.r6439)
;
_audit_update_record
;
2023-10-06 deposited with the CCDC.	2024-01-04 downloaded from the CCDC.
;
_cell_angle_alpha 90
_cell_angle_beta 90
_cell_angle_gamma 90
_cell_formula_units_Z 4
_cell_length_a 5.52660(10)
_cell_length_b 12.2496(3)
_cell_length_c 21.7057(5)
_cell_measurement_reflns_used 3490
_cell_measurement_temperature 169.99(10)
_cell_measurement_theta_max 73.6500
_cell_measurement_theta_min 4.0620
_cell_volume 1469.45(6)
_computing_cell_refinement 'CrysAlisPro 1.171.38.43f (Rigaku OD, 2015)'
_computing_data_collection 'CrysAlisPro 1.171.38.43f (Rigaku OD, 2015)'
_computing_data_reduction 'CrysAlisPro 1.171.38.43f (Rigaku OD, 2015)'
_computing_molecular_graphics 'Olex2 1.5-beta (Dolomanov et al., 2009)'
_computing_publication_material 'Olex2 1.5-beta (Dolomanov et al., 2009)'
_computing_structure_refinement 'SHELXL 2017/1 (Sheldrick, 2015)'
_computing_structure_solution 'SHELXT 2018/2 (Sheldrick, 2018)'
_diffrn_ambient_environment N~2~
_diffrn_ambient_temperature 169.99(10)
_diffrn_detector 'CCD plate'
_diffrn_detector_area_resol_mean 5.2684
_diffrn_detector_type AtlasS2
_diffrn_measured_fraction_theta_full 0.999
_diffrn_measured_fraction_theta_max 0.985
_diffrn_measurement_details
;
List of Runs (angles in degrees, time in seconds):

  # Type    Start    End  Width  t~exp~   \w     \q     \k     \f   Frames
#--------------------------------------------------------------------------
  1  \w    -69.00  32.00   1.00    1.00    --  -40.73  57.00-180.00  101
  2  \w     29.00  55.00   1.00    1.00    --   40.73-125.00  90.00   26
  3  \w     24.00  82.00   1.00    1.00    --   40.73 -99.00-120.00   58
  4  \w     58.00  95.00   1.00    1.00    --   40.73-125.00 150.00   37
  5  \w     35.00 133.00   1.00    2.05    --  107.58 -45.00 -90.00   98
  6  \w    119.00 149.00   1.00    2.05    --  107.58  88.00  71.00   30
  7  \w     83.00 163.00   1.00    2.05    --  107.58  45.00-150.00   80
  8  \w    153.00 178.00   1.00    2.05    --  107.58  15.00 150.00   25
  9  \w     55.00 126.00   1.00    2.05    --  107.58  15.00-180.00   71
 10  \w    130.00 162.00   1.00    2.05    --  107.58  15.00-180.00   32
 11  \w     55.00  87.00   1.00    2.05    --  107.58  15.00 150.00   32
;
_diffrn_measurement_device 'four-circle diffractometer'
_diffrn_measurement_device_type 'SuperNova, Dual, Cu at zero, AtlasS2'
_diffrn_measurement_method '\w scans'
_diffrn_orient_matrix_type 'CrysAlisPro convention (1999,Acta A55,543-557)'
_diffrn_orient_matrix_UB_11 0.1321779000
_diffrn_orient_matrix_UB_12 -0.1105018000
_diffrn_orient_matrix_UB_13 -0.0043440000
_diffrn_orient_matrix_UB_21 -0.1342289000
_diffrn_orient_matrix_UB_22 -0.0252792000
_diffrn_orient_matrix_UB_23 -0.0605281000
_diffrn_orient_matrix_UB_31 0.2052930000
_diffrn_orient_matrix_UB_32 0.0546125000
_diffrn_orient_matrix_UB_33 -0.0368045000
_diffrn_radiation_monochromator mirror
_diffrn_radiation_probe x-ray
_diffrn_radiation_type 'Cu K\a'
_diffrn_radiation_wavelength 1.54184
_diffrn_reflns_av_R_equivalents 0.0273
_diffrn_reflns_av_unetI/netI 0.0373
_diffrn_reflns_Laue_measured_fraction_full 0.999
_diffrn_reflns_Laue_measured_fraction_max 0.985
_diffrn_reflns_limit_h_max 6
_diffrn_reflns_limit_h_min -3
_diffrn_reflns_limit_k_max 10
_diffrn_reflns_limit_k_min -15
_diffrn_reflns_limit_l_max 26
_diffrn_reflns_limit_l_min -22
_diffrn_reflns_number 5181
_diffrn_reflns_point_group_measured_fraction_full 0.998
_diffrn_reflns_point_group_measured_fraction_max 0.968
_diffrn_reflns_theta_full 67.684
_diffrn_reflns_theta_max 73.772
_diffrn_reflns_theta_min 4.073
_diffrn_source 'micro-focus sealed X-ray tube'
_diffrn_source_type 'SuperNova (Cu) X-ray Source'
_exptl_absorpt_coefficient_mu 0.714
_exptl_absorpt_correction_T_max 1.00000
_exptl_absorpt_correction_T_min 0.64333
_exptl_absorpt_correction_type multi-scan
_exptl_absorpt_process_details
;
CrysAlisPro 1.171.38.43f (Rigaku Oxford Diffraction, 2015)
Empirical absorption correction using spherical harmonics,
 implemented in SCALE3 ABSPACK scaling algorithm.
;
_exptl_crystal_colour 'light colourless'
_exptl_crystal_density_diffrn 1.367
_exptl_crystal_description block
_exptl_crystal_F_000 632
_exptl_crystal_size_max 0.14
_exptl_crystal_size_mid 0.12
_exptl_crystal_size_min 0.1
_refine_diff_density_max 0.145
_refine_diff_density_min -0.135
_refine_diff_density_rms 0.033
_refine_ls_abs_structure_details
;
 Flack x determined using 1057 quotients [(I+)-(I-)]/[(I+)+(I-)]
 (Parsons, Flack and Wagner, Acta Cryst. B69 (2013) 249-259).
;
_refine_ls_abs_structure_Flack 0.26(19)
_refine_ls_extinction_coef 0.0057(6)
_refine_ls_extinction_expression Fc^*^=kFc[1+0.001xFc^2^\l^3^/sin(2\q)]^-1/4^
_refine_ls_extinction_method 'SHELXL-2017/1 (Sheldrick 2017)'
_refine_ls_goodness_of_fit_ref 1.032
_refine_ls_hydrogen_treatment constr
_refine_ls_matrix_type full
_refine_ls_number_parameters 210
_refine_ls_number_reflns 2873
_refine_ls_number_restraints 0
_refine_ls_restrained_S_all 1.032
_refine_ls_R_factor_all 0.0341
_refine_ls_R_factor_gt 0.0318
_refine_ls_shift/su_max 0.000
_refine_ls_shift/su_mean 0.000
_refine_ls_structure_factor_coef Fsqd
_refine_ls_weighting_details 'w=1/[\s^2^(Fo^2^)+(0.0448P)^2^+0.0738P] where P=(Fo^2^+2Fc^2^)/3'
_refine_ls_weighting_scheme calc
_refine_ls_wR_factor_gt 0.0810
_refine_ls_wR_factor_ref 0.0828
_reflns_Friedel_coverage 0.669
_reflns_Friedel_fraction_full 0.996
_reflns_Friedel_fraction_max 0.943
_reflns_number_gt 2712
_reflns_number_total 2873
_reflns_threshold_expression 'I > 2\s(I)'
_cod_data_source_file d3ob01999c2.cif
_cod_data_source_block qkx-1020
_cod_depositor_comments 'Adding full bibliography for 7159748.cif.'
_cod_database_code 7159748
_shelx_shelxl_version_number 2017/1
_shelx_space_group_comment
;
The symmetry employed for this shelxl refinement is uniquely defined
by the following loop, which should always be used as a source of
symmetry information in preference to the above space-group names.
They are only intended as comments.
;
_shelx_estimated_absorpt_t_max 0.932
_shelx_estimated_absorpt_t_min 0.907
_olex2_refinement_description
;
1. Fixed Uiso
 At 1.2 times of:
  All C(H) groups
 At 1.5 times of:
  All C(H,H,H) groups
2.a Aromatic/amide H refined with riding coordinates:
 C2(H2), C3(H3), C4(H4), C5(H5), C6(H6), C7(H7), C14(H14), C15(H15), C16(H16),
 C17(H17), C18(H18)
2.b Idealised Me refined as rotating group:
 C9(H9A,H9B,H9C)
;
_olex2_date_sample_data_collection 2022-10-20
_olex2_submission_special_instructions 'No special instructions were received'
_oxdiff_exptl_absorpt_empirical_details
;
Empirical correction (ABSPACK) includes:
- Absorption correction using spherical harmonics
- Frame scaling
;
_oxdiff_exptl_absorpt_empirical_full_max 1.472
_oxdiff_exptl_absorpt_empirical_full_min 0.470

loop_
_space_group_symop_operation_xyz
'x, y, z'
'-x+1/2, -y, z+1/2'
'-x, y+1/2, -z+1/2'
'x+1/2, -y+1/2, -z'

loop_
_atom_site_label
_atom_site_type_symbol
_atom_site_fract_x
_atom_site_fract_y
_atom_site_fract_z
_atom_site_U_iso_or_equiv
_atom_site_adp_type
_atom_site_occupancy
_atom_site_site_symmetry_order
_atom_site_calc_flag
_atom_site_refinement_flags_posn
_atom_site_refinement_flags_adp
_atom_site_refinement_flags_occupancy
_atom_site_disorder_assembly
_atom_site_disorder_group
O1 O 0.4504(3) 0.55143(12) 0.59374(7) 0.0377(4) Uani 1 1 d . . . . .
N1 N 0.7440(3) 0.61946(12) 0.65699(7) 0.0260(3) Uani 1 1 d . . . . .
N2 N 0.7637(3) 0.43006(12) 0.72027(7) 0.0248(3) Uani 1 1 d . . . . .
N3 N 0.7640(3) 0.32891(13) 0.74435(8) 0.0304(4) Uani 1 1 d . . . . .
N4 N 0.5953(3) 0.27282(14) 0.71479(8) 0.0311(4) Uani 1 1 d . . . . .
C1 C 0.7539(4) 0.71752(14) 0.62020(8) 0.0249(4) Uani 1 1 d . . . . .
C2 C 0.9475(3) 0.73343(16) 0.58071(9) 0.0288(4) Uani 1 1 d . . . . .
H2 H 1.077653 0.682777 0.579679 0.035 Uiso 1 1 calc R U . . .
C3 C 0.9486(4) 0.82475(17) 0.54257(10) 0.0321(4) Uani 1 1 d . . . . .
H3 H 1.080149 0.836639 0.515195 0.039 Uiso 1 1 calc R U . . .
C4 C 0.7588(4) 0.89825(15) 0.54442(9) 0.0319(4) Uani 1 1 d . . . . .
H4 H 0.758766 0.959760 0.517762 0.038 Uiso 1 1 calc R U . . .
C5 C 0.5685(4) 0.88240(16) 0.58504(10) 0.0323(4) Uani 1 1 d . . . . .
H5 H 0.440671 0.934121 0.586907 0.039 Uiso 1 1 calc R U . . .
C6 C 0.5642(4) 0.79121(15) 0.62301(9) 0.0285(4) Uani 1 1 d . . . . .
H6 H 0.432974 0.779543 0.650518 0.034 Uiso 1 1 calc R U . . .
C7 C 0.9064(4) 0.60561(16) 0.70548(9) 0.0277(4) Uani 1 1 d . . . . .
H7 H 1.009566 0.664786 0.716001 0.033 Uiso 1 1 calc R U . . .
C8 C 0.9244(4) 0.51305(15) 0.73799(9) 0.0272(4) Uani 1 1 d . . . . .
C9 C 1.0972(4) 0.48992(18) 0.78869(9) 0.0356(5) Uani 1 1 d . . . . .
H9A H 1.007271 0.471694 0.826214 0.053 Uiso 1 1 calc R U . . .
H9B H 1.197651 0.554500 0.796174 0.053 Uiso 1 1 calc R U . . .
H9C H 1.200791 0.428291 0.777142 0.053 Uiso 1 1 calc R U . . .
C10 C 0.5832(4) 0.53935(15) 0.63827(9) 0.0267(4) Uani 1 1 d . . . . .
C11 C 0.5950(3) 0.43977(15) 0.67473(8) 0.0241(4) Uani 1 1 d . . . . .
C12 C 0.4874(3) 0.33692(15) 0.67159(8) 0.0256(4) Uani 1 1 d . . . . .
C13 C 0.2982(3) 0.29333(15) 0.63094(9) 0.0264(4) Uani 1 1 d . . . . .
C14 C 0.2993(4) 0.18210(16) 0.61626(10) 0.0342(5) Uani 1 1 d . . . . .
H14 H 0.420755 0.135663 0.632775 0.041 Uiso 1 1 calc R U . . .
C15 C 0.1228(4) 0.13960(17) 0.57752(11) 0.0383(5) Uani 1 1 d . . . . .
H15 H 0.124758 0.064076 0.567592 0.046 Uiso 1 1 calc R U . . .
C16 C -0.0557(4) 0.20604(18) 0.55323(10) 0.0348(5) Uani 1 1 d . . . . .
H16 H -0.175491 0.176441 0.526644 0.042 Uiso 1 1 calc R U . . .
C17 C -0.0585(4) 0.31607(17) 0.56798(10) 0.0322(4) Uani 1 1 d . . . . .
H17 H -0.181260 0.361991 0.551620 0.039 Uiso 1 1 calc R U . . .
C18 C 0.1170(3) 0.35948(16) 0.60652(9) 0.0283(4) Uani 1 1 d . . . . .
H18 H 0.113591 0.435038 0.616352 0.034 Uiso 1 1 calc R U . . .

loop_
_atom_site_aniso_label
_atom_site_aniso_U_11
_atom_site_aniso_U_22
_atom_site_aniso_U_33
_atom_site_aniso_U_23
_atom_site_aniso_U_13
_atom_site_aniso_U_12
O1 0.0422(8) 0.0326(7) 0.0383(8) 0.0109(6) -0.0187(7) -0.0089(6)
N1 0.0279(7) 0.0232(7) 0.0269(8) 0.0017(6) -0.0041(7) -0.0023(7)
N2 0.0279(8) 0.0250(7) 0.0214(7) 0.0023(6) -0.0016(6) 0.0008(6)
N3 0.0346(8) 0.0271(7) 0.0295(8) 0.0055(6) -0.0026(7) 0.0006(7)
N4 0.0329(8) 0.0296(8) 0.0307(8) 0.0050(7) -0.0017(7) -0.0009(7)
C1 0.0276(8) 0.0221(8) 0.0250(9) -0.0004(7) -0.0035(7) -0.0025(7)
C2 0.0244(9) 0.0294(9) 0.0325(10) -0.0010(8) 0.0007(8) 0.0002(7)
C3 0.0321(10) 0.0325(10) 0.0318(10) 0.0014(8) 0.0007(8) -0.0079(9)
C4 0.0406(10) 0.0231(9) 0.0322(10) 0.0035(8) -0.0080(9) -0.0069(9)
C5 0.0335(10) 0.0250(8) 0.0384(11) -0.0039(8) -0.0067(9) 0.0044(8)
C6 0.0283(9) 0.0271(9) 0.0300(9) -0.0032(8) 0.0009(8) -0.0008(8)
C7 0.0291(9) 0.0280(9) 0.0260(9) -0.0017(7) -0.0055(8) -0.0027(8)
C8 0.0280(9) 0.0294(9) 0.0242(9) -0.0026(7) -0.0039(8) -0.0003(8)
C9 0.0403(11) 0.0368(10) 0.0298(10) 0.0005(8) -0.0114(9) -0.0006(9)
C10 0.0283(9) 0.0247(8) 0.0272(9) 0.0018(7) -0.0026(8) -0.0022(8)
C11 0.0241(8) 0.0269(9) 0.0214(8) 0.0011(7) -0.0008(7) -0.0007(7)
C12 0.0268(9) 0.0247(9) 0.0252(9) 0.0022(7) 0.0010(7) 0.0006(7)
C13 0.0246(9) 0.0273(9) 0.0274(9) 0.0017(8) 0.0029(7) -0.0041(7)
C14 0.0340(10) 0.0268(10) 0.0417(12) 0.0015(8) -0.0045(8) -0.0031(8)
C15 0.0384(11) 0.0279(10) 0.0485(13) -0.0037(9) -0.0052(10) -0.0061(9)
C16 0.0295(10) 0.0379(11) 0.0371(11) -0.0055(9) -0.0017(8) -0.0065(9)
C17 0.0253(9) 0.0369(11) 0.0345(10) -0.0012(8) 0.0003(8) -0.0006(8)
C18 0.0256(9) 0.0274(9) 0.0319(10) -0.0022(7) 0.0025(8) 0.0002(7)

loop_
_atom_type_symbol
_atom_type_description
_atom_type_scat_dispersion_real
_atom_type_scat_dispersion_imag
_atom_type_scat_source
C C 0.0181 0.0091 'International Tables Vol C Tables 4.2.6.8 and 6.1.1.4'
H H 0.0000 0.0000 'International Tables Vol C Tables 4.2.6.8 and 6.1.1.4'
N N 0.0311 0.0180 'International Tables Vol C Tables 4.2.6.8 and 6.1.1.4'
O O 0.0492 0.0322 'International Tables Vol C Tables 4.2.6.8 and 6.1.1.4'

loop_
_geom_angle_atom_site_label_1
_geom_angle_atom_site_label_2
_geom_angle_atom_site_label_3
_geom_angle
_geom_angle_site_symmetry_1
_geom_angle_site_symmetry_3
_geom_angle_publ_flag
C7 N1 C1 119.65(16) . . ?
C10 N1 C1 116.85(15) . . ?
C10 N1 C7 123.27(16) . . ?
N3 N2 C8 124.06(16) . . ?
N3 N2 C11 111.27(15) . . ?
C11 N2 C8 124.61(16) . . ?
N4 N3 N2 106.81(15) . . ?
N3 N4 C12 110.06(15) . . ?
C2 C1 N1 119.25(17) . . ?
C6 C1 N1 119.30(17) . . ?
C6 C1 C2 121.37(17) . . ?
C1 C2 H2 120.5 . . ?
C1 C2 C3 118.99(18) . . ?
C3 C2 H2 120.5 . . ?
C2 C3 H3 119.9 . . ?
C4 C3 C2 120.17(19) . . ?
C4 C3 H3 119.9 . . ?
C3 C4 H4 119.9 . . ?
C3 C4 C5 120.18(18) . . ?
C5 C4 H4 119.9 . . ?
C4 C5 H5 119.9 . . ?
C4 C5 C6 120.24(19) . . ?
C6 C5 H5 119.9 . . ?
C1 C6 C5 119.02(18) . . ?
C1 C6 H6 120.5 . . ?
C5 C6 H6 120.5 . . ?
N1 C7 H7 118.4 . . ?
C8 C7 N1 123.28(17) . . ?
C8 C7 H7 118.4 . . ?
N2 C8 C9 118.17(17) . . ?
C7 C8 N2 114.95(17) . . ?
C7 C8 C9 126.86(18) . . ?
C8 C9 H9A 109.5 . . ?
C8 C9 H9B 109.5 . . ?
C8 C9 H9C 109.5 . . ?
H9A C9 H9B 109.5 . . ?
H9A C9 H9C 109.5 . . ?
H9B C9 H9C 109.5 . . ?
O1 C10 N1 122.11(17) . . ?
O1 C10 C11 123.92(17) . . ?
N1 C10 C11 113.93(16) . . ?
N2 C11 C10 119.84(16) . . ?
N2 C11 C12 104.36(15) . . ?
C12 C11 C10 135.35(17) . . ?
N4 C12 C11 107.50(17) . . ?
N4 C12 C13 121.08(17) . . ?
C11 C12 C13 131.39(17) . . ?
C14 C13 C12 119.19(18) . . ?
C18 C13 C12 121.94(17) . . ?
C18 C13 C14 118.88(18) . . ?
C13 C14 H14 120.0 . . ?
C15 C14 C13 120.0(2) . . ?
C15 C14 H14 120.0 . . ?
C14 C15 H15 119.6 . . ?
C16 C15 C14 120.74(19) . . ?
C16 C15 H15 119.6 . . ?
C15 C16 H16 120.3 . . ?
C15 C16 C17 119.48(19) . . ?
C17 C16 H16 120.3 . . ?
C16 C17 H17 119.8 . . ?
C16 C17 C18 120.30(19) . . ?
C18 C17 H17 119.8 . . ?
C13 C18 H18 119.7 . . ?
C17 C18 C13 120.62(18) . . ?
C17 C18 H18 119.7 . . ?

loop_
_geom_bond_atom_site_label_1
_geom_bond_atom_site_label_2
_geom_bond_distance
_geom_bond_site_symmetry_2
_geom_bond_publ_flag
O1 C10 1.223(2) . ?
N1 C1 1.443(2) . ?
N1 C7 1.394(2) . ?
N1 C10 1.385(2) . ?
N2 N3 1.345(2) . ?
N2 C8 1.404(2) . ?
N2 C11 1.364(2) . ?
N3 N4 1.324(2) . ?
N4 C12 1.361(2) . ?
C1 C2 1.385(3) . ?
C1 C6 1.385(3) . ?
C2 H2 0.9500 . ?
C2 C3 1.392(3) . ?
C3 H3 0.9500 . ?
C3 C4 1.383(3) . ?
C4 H4 0.9500 . ?
C4 C5 1.386(3) . ?
C5 H5 0.9500 . ?
C5 C6 1.389(3) . ?
C6 H6 0.9500 . ?
C7 H7 0.9500 . ?
C7 C8 1.339(3) . ?
C8 C9 1.484(3) . ?
C9 H9A 0.9800 . ?
C9 H9B 0.9800 . ?
C9 H9C 0.9800 . ?
C10 C11 1.456(2) . ?
C11 C12 1.395(3) . ?
C12 C13 1.469(3) . ?
C13 C14 1.399(3) . ?
C13 C18 1.393(3) . ?
C14 H14 0.9500 . ?
C14 C15 1.389(3) . ?
C15 H15 0.9500 . ?
C15 C16 1.384(3) . ?
C16 H16 0.9500 . ?
C16 C17 1.385(3) . ?
C17 H17 0.9500 . ?
C17 C18 1.387(3) . ?
C18 H18 0.9500 . ?

loop_
_geom_torsion_atom_site_label_1
_geom_torsion_atom_site_label_2
_geom_torsion_atom_site_label_3
_geom_torsion_atom_site_label_4
_geom_torsion
_geom_torsion_site_symmetry_1
_geom_torsion_site_symmetry_2
_geom_torsion_site_symmetry_3
_geom_torsion_site_symmetry_4
_geom_torsion_publ_flag
O1 C10 C11 N2 174.22(19) . . . . ?
O1 C10 C11 C12 3.2(4) . . . . ?
N1 C1 C2 C3 176.04(17) . . . . ?
N1 C1 C6 C5 -176.53(17) . . . . ?
N1 C7 C8 N2 -0.9(3) . . . . ?
N1 C7 C8 C9 177.72(19) . . . . ?
N1 C10 C11 N2 -3.5(2) . . . . ?
N1 C10 C11 C12 -174.5(2) . . . . ?
N2 N3 N4 C12 0.4(2) . . . . ?
N2 C11 C12 N4 0.2(2) . . . . ?
N2 C11 C12 C13 -178.08(19) . . . . ?
N3 N2 C8 C7 175.42(17) . . . . ?
N3 N2 C8 C9 -3.3(3) . . . . ?
N3 N2 C11 C10 -173.46(16) . . . . ?
N3 N2 C11 C12 0.0(2) . . . . ?
N3 N4 C12 C11 -0.4(2) . . . . ?
N3 N4 C12 C13 178.14(17) . . . . ?
N4 C12 C13 C14 -28.2(3) . . . . ?
N4 C12 C13 C18 151.70(19) . . . . ?
C1 N1 C7 C8 -173.47(19) . . . . ?
C1 N1 C10 O1 -1.9(3) . . . . ?
C1 N1 C10 C11 175.82(16) . . . . ?
C1 C2 C3 C4 0.1(3) . . . . ?
C2 C1 C6 C5 0.4(3) . . . . ?
C2 C3 C4 C5 1.2(3) . . . . ?
C3 C4 C5 C6 -1.7(3) . . . . ?
C4 C5 C6 C1 0.9(3) . . . . ?
C6 C1 C2 C3 -0.9(3) . . . . ?
C7 N1 C1 C2 70.3(2) . . . . ?
C7 N1 C1 C6 -112.6(2) . . . . ?
C7 N1 C10 O1 -176.44(19) . . . . ?
C7 N1 C10 C11 1.3(3) . . . . ?
C8 N2 N3 N4 -177.51(17) . . . . ?
C8 N2 C11 C10 3.8(3) . . . . ?
C8 N2 C11 C12 177.28(17) . . . . ?
C10 N1 C1 C2 -104.4(2) . . . . ?
C10 N1 C1 C6 72.7(2) . . . . ?
C10 N1 C7 C8 0.9(3) . . . . ?
C10 C11 C12 N4 172.1(2) . . . . ?
C10 C11 C12 C13 -6.2(4) . . . . ?
C11 N2 N3 N4 -0.2(2) . . . . ?
C11 N2 C8 C7 -1.5(3) . . . . ?
C11 N2 C8 C9 179.75(17) . . . . ?
C11 C12 C13 C14 149.8(2) . . . . ?
C11 C12 C13 C18 -30.2(3) . . . . ?
C12 C13 C14 C15 -179.53(19) . . . . ?
C12 C13 C18 C17 179.64(18) . . . . ?
C13 C14 C15 C16 -0.2(3) . . . . ?
C14 C13 C18 C17 -0.4(3) . . . . ?
C14 C15 C16 C17 -0.2(3) . . . . ?
C15 C16 C17 C18 0.4(3) . . . . ?
C16 C17 C18 C13 0.0(3) . . . . ?
C18 C13 C14 C15 0.5(3) . . . . ?
